data_4123277
loop_
_publ_author_name
'Qian, Hui'
'Zhao, Wanxiang'
'Wang, Zhaobin'
'Sun, Jianwei'

_publ_section_title
;
 Organocatalytic enantio- and diastereoselective synthesis of
 1,2-dihydronaphthalenes from isobenzopyrylium ions.
;
_journal_issue 2
_journal_name_full 'Journal of the American Chemical Society'
_journal_page_first 560
_journal_page_last 563
_journal_paper_doi 10.1021/ja509824j
_journal_volume 137
_journal_year 2015
_chemical_absolute_configuration ad
_chemical_formula_moiety 'C32 H29 N O3 S'
_chemical_formula_sum 'C32 H29 N O3 S'
_chemical_formula_weight 507.62
_chemical_name_systematic
;
 ? 
;
_space_group_IT_number 19
_space_group_name_Hall 'P 2ac 2ab'
_symmetry_cell_setting orthorhombic
_symmetry_space_group_name_Hall 'P 2ac 2ab'
_symmetry_space_group_name_H-M 'P 21 21 21'
_atom_sites_solution_hydrogens geom
_atom_sites_solution_primary direct
_atom_sites_solution_secondary difmap
_audit_creation_date 2014-06-16
_audit_creation_method
;
  Olex2 1.2-beta
  (compiled May  9 2012 12:37:22, GUI svn.r4230)
;
_cell_angle_alpha 90.00
_cell_angle_beta 90.00
_cell_angle_gamma 90.00
_cell_formula_units_Z 4
_cell_length_a 8.33405(8)
_cell_length_b 11.10306(9)
_cell_length_c 27.9805(3)
_cell_measurement_reflns_used 8192
_cell_measurement_temperature 99.9(2)
_cell_measurement_theta_max 75.3370
_cell_measurement_theta_min 5.0730
_cell_volume 2589.13(4)
_computing_cell_refinement
;
CrysAlisPro, Agilent Technologies,
Version 1.171.36.32 (release 02-08-2013 CrysAlis171 .NET)
(compiled Aug  2 2013,16:46:58)
;
_computing_data_collection
;
CrysAlisPro, Agilent Technologies,
Version 1.171.36.32 (release 02-08-2013 CrysAlis171 .NET)
(compiled Aug  2 2013,16:46:58)
;
_computing_data_reduction
;
CrysAlisPro, Agilent Technologies,
Version 1.171.36.32 (release 02-08-2013 CrysAlis171 .NET)
(compiled Aug  2 2013,16:46:58)
;
_computing_molecular_graphics
;
O. V. Dolomanov, L. J. Bourhis, R. J. Gildea, J. A. K. Howard and H. Puschmann,
OLEX2: a complete structure solution, refinement and analysis program.
J. Appl. Cryst. (2009). 42, 339-341.
;
_computing_publication_material
;
O. V. Dolomanov, L. J. Bourhis, R. J. Gildea, J. A. K. Howard and H. Puschmann,
OLEX2: a complete structure solution, refinement and analysis program.
J. Appl. Cryst. (2009). 42, 339-341.
;
_computing_structure_refinement
;
XL, G.M. Sheldrick, Acta Cryst.
(2008). A64, 112-122
;
_computing_structure_solution
;
SHELXS, G.M. Sheldrick, Acta Cryst.
(2008). A64, 112-122
;
_diffrn_ambient_temperature 99.9(2)
_diffrn_detector_area_resol_mean 10.3587
_diffrn_measured_fraction_theta_full 0.9902
_diffrn_measured_fraction_theta_max 0.9511
_diffrn_measurement_details
;
  1 omega   27.00  107.00   1.0000    5.0000
omega____ theta____ kappa____ phi______ frames
    -      110.5703  -94.0000  150.0000 80

  2 omega  -49.00   29.00   1.0000    2.0000
omega____ theta____ kappa____ phi______ frames
    -      -40.9453   37.0000 -180.0000 78

  3 omega -116.00   -9.00   1.0000    2.0000
omega____ theta____ kappa____ phi______ frames
    -      -40.9453  -19.0000    0.0000 107

  4 omega   37.00   93.00   1.0000    5.0000
omega____ theta____ kappa____ phi______ frames
    -      110.5703  -45.0000  150.0000 56

  5 omega   36.00   96.00   1.0000    5.0000
omega____ theta____ kappa____ phi______ frames
    -      110.5703  -45.0000 -120.0000 60

  6 omega   29.00  108.00   1.0000    5.0000
omega____ theta____ kappa____ phi______ frames
    -      110.5703  -94.0000  -90.0000 79

  7 omega   37.00   92.00   1.0000    5.0000
omega____ theta____ kappa____ phi______ frames
    -      110.5703  -45.0000  -60.0000 55

  8 omega -120.00   -7.00   1.0000    2.0000
omega____ theta____ kappa____ phi______ frames
    -      -40.9453  -77.0000  -90.0000 113

  9 omega -115.00  -11.00   1.0000    2.0000
omega____ theta____ kappa____ phi______ frames
    -      -40.9453  -57.0000  150.0000 104

 10 omega   80.00  144.00   1.0000    5.0000
omega____ theta____ kappa____ phi______ frames
    -      110.5703   61.0000 -150.0000 64
;
_diffrn_measurement_device 'kappa diffractometer'
_diffrn_measurement_device_type 'SuperNova, Dual, Cu at zero, Atlas'
_diffrn_measurement_method '\w scans'
_diffrn_orient_matrix_UB_11 0.1677696000
_diffrn_orient_matrix_UB_12 -0.0567339000
_diffrn_orient_matrix_UB_13 0.0050649000
_diffrn_orient_matrix_UB_21 -0.0624332000
_diffrn_orient_matrix_UB_22 -0.1170329000
_diffrn_orient_matrix_UB_23 -0.0230307000
_diffrn_orient_matrix_UB_31 0.0459946000
_diffrn_orient_matrix_UB_32 0.0483710000
_diffrn_orient_matrix_UB_33 -0.0497560000
_diffrn_radiation_monochromator mirror
_diffrn_radiation_probe x-ray
_diffrn_radiation_type CuK\a
_diffrn_radiation_wavelength 1.5418
_diffrn_reflns_av_R_equivalents 0.0135
_diffrn_reflns_av_unetI/netI 0.0167
_diffrn_reflns_limit_h_max 9
_diffrn_reflns_limit_h_min -8
_diffrn_reflns_limit_k_max 13
_diffrn_reflns_limit_k_min -13
_diffrn_reflns_limit_l_max 22
_diffrn_reflns_limit_l_min -33
_diffrn_reflns_number 10798
_diffrn_reflns_theta_full 66.50
_diffrn_reflns_theta_max 67.42
_diffrn_reflns_theta_min 4.28
_diffrn_source 'sealed X-ray tube'
_diffrn_source_current 0.80
_diffrn_source_power 0.040
_diffrn_source_target Cu
_diffrn_source_voltage 50
_exptl_absorpt_coefficient_mu 1.383
_exptl_absorpt_correction_T_max 1.00000
_exptl_absorpt_correction_T_min 0.28303
_exptl_absorpt_correction_type multi-scan
_exptl_absorpt_process_details
;
CrysAlisPro, Agilent Technologies,
Version 1.171.36.32 (release 02-08-2013 CrysAlis171 .NET)
(compiled Aug  2 2013,16:46:58)
Empirical absorption correction using spherical harmonics,
 implemented in SCALE3 ABSPACK scaling algorithm.
;
_exptl_crystal_colour colourless
_exptl_crystal_density_diffrn 1.302
_exptl_crystal_density_method 'not measured'
_exptl_crystal_description block
_exptl_crystal_F_000 1072
_exptl_crystal_size_max 0.20
_exptl_crystal_size_mid 0.18
_exptl_crystal_size_min 0.08
_refine_diff_density_max 0.187
_refine_diff_density_min -0.241
_refine_diff_density_rms 0.034
_refine_ls_abs_structure_details 'Flack H D (1983), Acta Cryst. A39, 876-881'
_refine_ls_abs_structure_Flack 0.006(10)
_refine_ls_extinction_method none
_refine_ls_goodness_of_fit_ref 1.002
_refine_ls_hydrogen_treatment constr
_refine_ls_matrix_type full
_refine_ls_number_parameters 337
_refine_ls_number_reflns 4579
_refine_ls_number_restraints 0
_refine_ls_restrained_S_all 1.002
_refine_ls_R_factor_all 0.0246
_refine_ls_R_factor_gt 0.0240
_refine_ls_shift/su_max 0.001
_refine_ls_shift/su_mean 0.000
_refine_ls_structure_factor_coef Fsqd
_refine_ls_weighting_details 'calc w=1/[\s^2^(Fo^2^)+(0.0355P)^2^+0.5687P] where P=(Fo^2^+2Fc^2^)/3'
_refine_ls_weighting_scheme calc
_refine_ls_wR_factor_gt 0.0599
_refine_ls_wR_factor_ref 0.0604
_reflns_number_gt 4485
_reflns_number_total 4579
_reflns_threshold_expression >2sigma(I)
_cod_data_source_file ja509824j_si_002.cif
_cod_data_source_block qian11cult
_cod_depositor_comments
;
The following automatic conversions were performed:

'_symmetry_cell_setting' value 'Orthorhombic' changed to
'orthorhombic' according to
/home/saulius/struct/COD-crude-data--automatic-downloads/rss-feeds/ACS/lib/dictionaries/cif_core.dic
dictionary named 'cif_core.dic' version 2.4.2 from 2011-04-26.

Automatic conversion script
Id: cif_fix_values 2935 2014-11-11 08:27:57Z andrius 

 Adding full bibliography for 4123277.cif.
;
_cod_original_sg_symbol_H-M P2(1)2(1)2(1)
_cod_database_code 4123277
_reflns_odcompleteness_completeness 99.02
_reflns_odcompleteness_iscentric 1
_reflns_odcompleteness_theta 68.13

loop_
_space_group_symop_id
_space_group_symop_operation_xyz
1 'x, y, z'
2 '-x+1/2, -y, z+1/2'
3 'x+1/2, -y+1/2, -z'
4 '-x, y+1/2, -z+1/2'

loop_
_atom_site_label
_atom_site_type_symbol
_atom_site_fract_x
_atom_site_fract_y
_atom_site_fract_z
_atom_site_U_iso_or_equiv
_atom_site_adp_type
_atom_site_occupancy
_atom_site_symmetry_multiplicity
_atom_site_calc_flag
_atom_site_refinement_flags
S1 S 0.05170(4) 0.34193(3) 0.347650(11) 0.01588(8) Uani 1 1 d .
O1 O -0.02706(12) 0.22827(9) 0.35410(4) 0.0219(2) Uani 1 1 d .
O2 O -0.02170(12) 0.44690(9) 0.36844(4) 0.0224(2) Uani 1 1 d .
O3 O 0.54593(12) 0.16226(8) 0.33248(3) 0.0201(2) Uani 1 1 d .
N1 N 0.24047(13) 0.32581(10) 0.36663(4) 0.0151(2) Uani 1 1 d .
C1 C 0.30787(16) 0.42848(12) 0.39439(5) 0.0149(3) Uani 1 1 d .
H1 H 0.2372 0.5006 0.3981 0.018 Uiso 1 1 calc R
C2 C 0.25754(16) 0.31780(12) 0.42026(5) 0.0157(3) Uani 1 1 d .
H2 H 0.1565 0.3231 0.4394 0.019 Uiso 1 1 calc R
C3 C 0.38148(17) 0.23278(12) 0.43745(5) 0.0155(3) Uani 1 1 d .
C4 C 0.34077(17) 0.14600(12) 0.47137(5) 0.0191(3) Uani 1 1 d .
H4 H 0.2342 0.1422 0.4834 0.023 Uiso 1 1 calc R
C5 C 0.45558(19) 0.06497(12) 0.48771(5) 0.0224(3) Uani 1 1 d .
H5 H 0.4273 0.0043 0.5101 0.027 Uiso 1 1 calc R
C6 C 0.61199(18) 0.07366(12) 0.47096(5) 0.0204(3) Uani 1 1 d .
H6 H 0.6908 0.0182 0.4818 0.024 Uiso 1 1 calc R
C7 C 0.65412(16) 0.16303(12) 0.43848(5) 0.0181(3) Uani 1 1 d .
H7 H 0.7622 0.1696 0.4280 0.022 Uiso 1 1 calc R
C8 C 0.53947(17) 0.24306(11) 0.42110(4) 0.0144(3) Uani 1 1 d .
C9 C 0.58265(15) 0.33404(12) 0.38269(5) 0.0143(3) Uani 1 1 d .
H9 H 0.6981 0.3555 0.3875 0.017 Uiso 1 1 calc R
C10 C 0.48474(15) 0.45276(11) 0.38724(5) 0.0139(3) Uani 1 1 d .
H10 H 0.4978 0.4992 0.3569 0.017 Uiso 1 1 calc R
C11 C 0.54208(16) 0.53176(11) 0.42831(5) 0.0147(3) Uani 1 1 d .
C12 C 0.62581(18) 0.63843(12) 0.41970(5) 0.0214(3) Uani 1 1 d .
H12 H 0.6523 0.6599 0.3878 0.026 Uiso 1 1 calc R
C13 C 0.6710(2) 0.71358(13) 0.45694(5) 0.0251(3) Uani 1 1 d .
H13 H 0.7280 0.7856 0.4500 0.030 Uiso 1 1 calc R
C14 C 0.63460(17) 0.68576(12) 0.50428(5) 0.0193(3) Uani 1 1 d .
C15 C 0.55283(16) 0.57858(11) 0.51303(5) 0.0165(3) Uani 1 1 d .
H15 H 0.5277 0.5566 0.5450 0.020 Uiso 1 1 calc R
C16 C 0.50763(15) 0.50343(11) 0.47582(5) 0.0155(3) Uani 1 1 d .
H16 H 0.4519 0.4309 0.4828 0.019 Uiso 1 1 calc R
C17 C 0.6811(2) 0.76845(14) 0.54477(5) 0.0276(3) Uani 1 1 d .
H17A H 0.6071 0.8370 0.5458 0.041 Uiso 1 1 calc R
H17B H 0.7907 0.7977 0.5397 0.041 Uiso 1 1 calc R
H17C H 0.6757 0.7243 0.5751 0.041 Uiso 1 1 calc R
C18 C 0.57011(16) 0.27014(11) 0.33370(5) 0.0149(3) Uani 1 1 d .
C19 C 0.60026(15) 0.33534(12) 0.28781(5) 0.0158(3) Uani 1 1 d .
C20 C 0.55235(19) 0.27750(12) 0.24571(5) 0.0208(3) Uani 1 1 d .
H20 H 0.4938 0.2042 0.2475 0.025 Uiso 1 1 calc R
C21 C 0.58931(17) 0.32590(13) 0.20152(5) 0.0220(3) Uani 1 1 d .
H21 H 0.5547 0.2855 0.1734 0.026 Uiso 1 1 calc R
C22 C 0.67634(17) 0.43280(13) 0.19733(5) 0.0196(3) Uani 1 1 d .
C23 C 0.72164(17) 0.49116(12) 0.23943(5) 0.0184(3) Uani 1 1 d .
H23 H 0.7792 0.5649 0.2375 0.022 Uiso 1 1 calc R
C24 C 0.68427(16) 0.44362(12) 0.28405(5) 0.0165(3) Uani 1 1 d .
H24 H 0.7162 0.4852 0.3122 0.020 Uiso 1 1 calc R
C25 C 0.72409(19) 0.48114(14) 0.14914(6) 0.0256(3) Uani 1 1 d .
H25A H 0.7574 0.5654 0.1523 0.038 Uiso 1 1 calc R
H25B H 0.6325 0.4760 0.1272 0.038 Uiso 1 1 calc R
H25C H 0.8134 0.4335 0.1364 0.038 Uiso 1 1 calc R
C26 C 0.08777(16) 0.36669(12) 0.28662(5) 0.0166(3) Uani 1 1 d .
C27 C 0.03969(17) 0.28089(12) 0.25384(5) 0.0182(3) Uani 1 1 d .
H27 H -0.0141 0.2100 0.2640 0.022 Uiso 1 1 calc R
C28 C 0.07153(18) 0.30032(13) 0.20568(5) 0.0214(3) Uani 1 1 d .
H28 H 0.0384 0.2422 0.1828 0.026 Uiso 1 1 calc R
C29 C 0.15113(18) 0.40357(13) 0.19043(5) 0.0207(3) Uani 1 1 d .
C30 C 0.19885(18) 0.48872(13) 0.22471(5) 0.0219(3) Uani 1 1 d .
H30 H 0.2539 0.5594 0.2148 0.026 Uiso 1 1 calc R
C31 C 0.16667(17) 0.47099(13) 0.27253(5) 0.0199(3) Uani 1 1 d .
H31 H 0.1981 0.5293 0.2955 0.024 Uiso 1 1 calc R
C32 C 0.1855(2) 0.42623(16) 0.13855(5) 0.0290(4) Uani 1 1 d .
H32A H 0.1431 0.3595 0.1194 0.044 Uiso 1 1 calc R
H32B H 0.3017 0.4323 0.1337 0.044 Uiso 1 1 calc R
H32C H 0.1342 0.5016 0.1286 0.044 Uiso 1 1 calc R

loop_
_atom_site_aniso_label
_atom_site_aniso_U_11
_atom_site_aniso_U_22
_atom_site_aniso_U_33
_atom_site_aniso_U_23
_atom_site_aniso_U_13
_atom_site_aniso_U_12
S1 0.01129(14) 0.02207(15) 0.01429(15) -0.00064(13) 0.00003(12) -0.00055(13)
O1 0.0165(5) 0.0290(5) 0.0203(5) 0.0036(4) -0.0004(4) -0.0074(4)
O2 0.0144(5) 0.0316(5) 0.0211(5) -0.0049(4) -0.0001(4) 0.0040(4)
O3 0.0250(5) 0.0158(4) 0.0196(5) -0.0024(4) 0.0035(4) -0.0011(4)
N1 0.0135(6) 0.0184(5) 0.0134(5) -0.0011(4) -0.0008(4) -0.0008(5)
C1 0.0151(7) 0.0165(6) 0.0131(6) -0.0029(5) -0.0003(5) 0.0004(5)
C2 0.0146(7) 0.0202(6) 0.0124(6) -0.0022(5) 0.0008(5) -0.0016(5)
C3 0.0174(7) 0.0168(6) 0.0123(6) -0.0022(5) -0.0016(5) -0.0024(5)
C4 0.0196(7) 0.0219(6) 0.0158(7) -0.0011(6) -0.0002(5) -0.0052(6)
C5 0.0313(8) 0.0198(6) 0.0160(7) 0.0041(5) -0.0026(6) -0.0062(6)
C6 0.0254(7) 0.0163(6) 0.0194(7) 0.0004(5) -0.0073(6) 0.0013(5)
C7 0.0180(7) 0.0183(6) 0.0180(7) -0.0036(6) -0.0022(5) 0.0006(6)
C8 0.0171(7) 0.0139(6) 0.0121(6) -0.0027(5) -0.0007(5) -0.0003(5)
C9 0.0114(6) 0.0155(6) 0.0159(6) -0.0019(5) 0.0010(5) 0.0004(5)
C10 0.0133(6) 0.0140(6) 0.0143(6) 0.0005(5) 0.0009(5) 0.0008(5)
C11 0.0129(6) 0.0144(6) 0.0168(6) -0.0018(5) 0.0002(5) 0.0022(5)
C12 0.0270(8) 0.0194(7) 0.0176(7) 0.0003(6) 0.0029(6) -0.0054(6)
C13 0.0318(9) 0.0205(7) 0.0229(8) -0.0011(6) 0.0020(6) -0.0119(6)
C14 0.0205(7) 0.0177(6) 0.0196(7) -0.0008(5) -0.0016(6) -0.0018(5)
C15 0.0170(6) 0.0177(6) 0.0148(6) 0.0004(5) 0.0002(5) 0.0016(5)
C16 0.0142(6) 0.0141(6) 0.0182(6) -0.0005(5) 0.0009(5) -0.0013(5)
C17 0.0384(10) 0.0238(7) 0.0206(8) -0.0037(6) -0.0025(7) -0.0099(7)
C18 0.0096(6) 0.0173(6) 0.0178(7) -0.0007(5) 0.0011(5) 0.0014(5)
C19 0.0146(6) 0.0173(6) 0.0156(7) -0.0006(5) 0.0012(5) 0.0032(5)
C20 0.0222(7) 0.0205(6) 0.0197(7) -0.0020(5) -0.0010(6) -0.0028(6)
C21 0.0247(8) 0.0250(7) 0.0162(7) -0.0025(5) -0.0019(5) 0.0018(6)
C22 0.0179(7) 0.0223(7) 0.0185(7) 0.0024(6) 0.0017(5) 0.0074(6)
C23 0.0166(7) 0.0170(6) 0.0215(7) 0.0023(5) 0.0025(6) 0.0023(5)
C24 0.0138(6) 0.0171(6) 0.0187(7) -0.0018(5) 0.0005(5) 0.0026(5)
C25 0.0284(8) 0.0287(7) 0.0198(7) 0.0047(6) 0.0044(7) 0.0065(6)
C26 0.0137(6) 0.0199(7) 0.0161(6) 0.0007(5) -0.0002(5) 0.0036(5)
C27 0.0171(7) 0.0172(6) 0.0203(7) 0.0003(5) -0.0010(6) 0.0007(6)
C28 0.0234(8) 0.0217(7) 0.0190(7) -0.0039(5) -0.0031(6) 0.0022(6)
C29 0.0193(7) 0.0248(7) 0.0179(7) 0.0013(6) 0.0006(6) 0.0064(6)
C30 0.0211(7) 0.0193(7) 0.0254(8) 0.0029(6) 0.0024(6) -0.0011(6)
C31 0.0192(7) 0.0203(7) 0.0201(7) -0.0022(6) -0.0011(5) -0.0017(6)
C32 0.0340(9) 0.0324(8) 0.0207(8) 0.0025(6) 0.0044(6) 0.0043(7)

loop_
_atom_type_symbol
_atom_type_description
_atom_type_scat_dispersion_real
_atom_type_scat_dispersion_imag
_atom_type_scat_source
C C 0.0181 0.0091 'International Tables Vol C Tables 4.2.6.8 and 6.1.1.4'
H H 0.0000 0.0000 'International Tables Vol C Tables 4.2.6.8 and 6.1.1.4'
N N 0.0311 0.0180 'International Tables Vol C Tables 4.2.6.8 and 6.1.1.4'
O O 0.0492 0.0322 'International Tables Vol C Tables 4.2.6.8 and 6.1.1.4'
S S 0.3331 0.5567 'International Tables Vol C Tables 4.2.6.8 and 6.1.1.4'

loop_
_geom_angle_atom_site_label_1
_geom_angle_atom_site_label_2
_geom_angle_atom_site_label_3
_geom_angle
O1 S1 O2 117.86(6)
O1 S1 N1 107.27(6)
O1 S1 C26 109.79(6)
O2 S1 N1 111.02(6)
O2 S1 C26 109.82(6)
N1 S1 C26 99.49(6)
C1 N1 S1 116.04(9)
C1 N1 C2 59.42(8)
C2 N1 S1 114.28(8)
N1 C1 C10 115.80(11)
C2 C1 N1 60.97(8)
C2 C1 C10 119.14(12)
C1 C2 N1 59.60(8)
C3 C2 N1 115.25(11)
C3 C2 C1 119.26(12)
C4 C3 C2 119.49(12)
C4 C3 C8 120.54(13)
C8 C3 C2 119.92(12)
C5 C4 C3 120.22(13)
C6 C5 C4 119.34(13)
C5 C6 C7 120.48(13)
C6 C7 C8 120.68(13)
C3 C8 C9 120.60(12)
C7 C8 C3 118.67(12)
C7 C8 C9 120.60(12)
C8 C9 C10 112.43(10)
C8 C9 C18 107.83(10)
C18 C9 C10 115.19(10)
C1 C10 C9 111.79(10)
C1 C10 C11 107.99(11)
C11 C10 C9 112.66(10)
C12 C11 C10 121.02(12)
C12 C11 C16 117.30(12)
C16 C11 C10 121.62(11)
C13 C12 C11 121.09(13)
C12 C13 C14 121.45(13)
C13 C14 C17 121.53(13)
C15 C14 C13 117.57(13)
C15 C14 C17 120.90(13)
C16 C15 C14 121.01(12)
C15 C16 C11 121.57(12)
O3 C18 C9 119.22(12)
O3 C18 C19 118.75(12)
C19 C18 C9 121.83(11)
C20 C19 C18 116.90(12)
C24 C19 C18 124.49(12)
C24 C19 C20 118.36(13)
C21 C20 C19 120.70(13)
C20 C21 C22 121.41(13)
C21 C22 C23 117.67(13)
C21 C22 C25 121.05(13)
C23 C22 C25 121.25(13)
C24 C23 C22 121.37(13)
C23 C24 C19 120.47(13)
C27 C26 S1 119.21(11)
C27 C26 C31 121.58(13)
C31 C26 S1 119.20(11)
C26 C27 C28 118.76(13)
C27 C28 C29 121.06(13)
C28 C29 C30 118.71(13)
C28 C29 C32 121.71(14)
C30 C29 C32 119.58(14)
C31 C30 C29 120.77(14)
C30 C31 C26 119.12(13)

loop_
_geom_bond_atom_site_label_1
_geom_bond_atom_site_label_2
_geom_bond_distance
S1 O1 1.4339(10)
S1 O2 1.4390(10)
S1 N1 1.6701(11)
S1 C26 1.7556(14)
O3 C18 1.2151(16)
N1 C1 1.4893(17)
N1 C2 1.5098(17)
C1 C2 1.4866(19)
C1 C10 1.5118(19)
C2 C3 1.4798(19)
C3 C4 1.3942(19)
C3 C8 1.3985(19)
C4 C5 1.391(2)
C5 C6 1.389(2)
C6 C7 1.391(2)
C7 C8 1.3925(19)
C8 C9 1.5182(17)
C9 C10 1.5555(17)
C9 C18 1.5472(17)
C10 C11 1.5227(18)
C11 C12 1.3956(18)
C11 C16 1.3958(19)
C12 C13 1.387(2)
C13 C14 1.394(2)
C14 C15 1.3929(18)
C14 C17 1.5089(19)
C15 C16 1.3864(19)
C18 C19 1.4952(19)
C19 C20 1.4000(19)
C19 C24 1.3952(19)
C20 C21 1.383(2)
C21 C22 1.396(2)
C22 C23 1.396(2)
C22 C25 1.505(2)
C23 C24 1.391(2)
C26 C27 1.3817(19)
C26 C31 1.389(2)
C27 C28 1.390(2)
C28 C29 1.391(2)
C29 C30 1.404(2)
C29 C32 1.501(2)
C30 C31 1.379(2)

loop_
_geom_torsion_atom_site_label_1
_geom_torsion_atom_site_label_2
_geom_torsion_atom_site_label_3
_geom_torsion_atom_site_label_4
_geom_torsion
S1 N1 C1 C2 104.05(10)
S1 N1 C1 C10 -145.45(10)
S1 N1 C2 C1 -107.04(10)
S1 N1 C2 C3 142.49(10)
S1 C26 C27 C28 -178.80(11)
S1 C26 C31 C30 178.22(11)
O1 S1 N1 C1 -139.29(9)
O1 S1 N1 C2 -72.91(10)
O1 S1 C26 C27 0.20(13)
O1 S1 C26 C31 -178.59(10)
O2 S1 N1 C1 -9.22(11)
O2 S1 N1 C2 57.16(10)
O2 S1 C26 C27 -130.93(11)
O2 S1 C26 C31 50.28(12)
O3 C18 C19 C20 18.62(19)
O3 C18 C19 C24 -155.60(13)
N1 S1 C26 C27 112.53(11)
N1 S1 C26 C31 -66.26(12)
N1 C1 C2 C3 103.78(13)
N1 C1 C10 C9 -38.41(15)
N1 C1 C10 C11 -162.90(11)
N1 C2 C3 C4 -127.96(13)
N1 C2 C3 C8 54.62(16)
C1 N1 C2 C3 -110.48(13)
C1 C2 C3 C4 164.20(12)
C1 C2 C3 C8 -13.23(18)
C1 C10 C11 C12 -128.06(13)
C1 C10 C11 C16 49.24(16)
C2 N1 C1 C10 110.50(13)
C2 C1 C10 C9 31.25(16)
C2 C1 C10 C11 -93.23(13)
C2 C3 C4 C5 179.63(12)
C2 C3 C8 C7 178.98(11)
C2 C3 C8 C9 -5.13(18)
C3 C4 C5 C6 1.9(2)
C3 C8 C9 C10 35.76(16)
C3 C8 C9 C18 -92.30(14)
C4 C3 C8 C7 1.59(19)
C4 C3 C8 C9 177.47(12)
C4 C5 C6 C7 0.5(2)
C5 C6 C7 C8 -1.9(2)
C6 C7 C8 C3 0.84(19)
C6 C7 C8 C9 -175.05(12)
C7 C8 C9 C10 -148.44(12)
C7 C8 C9 C18 83.50(14)
C8 C3 C4 C5 -3.0(2)
C8 C9 C10 C1 -47.03(15)
C8 C9 C10 C11 74.80(14)
C8 C9 C18 O3 -6.97(17)
C8 C9 C18 C19 178.16(11)
C9 C10 C11 C12 107.98(14)
C9 C10 C11 C16 -74.71(15)
C9 C18 C19 C20 -166.49(12)
C9 C18 C19 C24 19.29(19)
C10 C1 C2 N1 -105.11(13)
C10 C1 C2 C3 -1.33(18)
C10 C9 C18 O3 -133.43(13)
C10 C9 C18 C19 51.70(16)
C10 C11 C12 C13 176.69(14)
C10 C11 C16 C15 -176.67(12)
C11 C12 C13 C14 -0.1(2)
C12 C11 C16 C15 0.73(19)
C12 C13 C14 C15 0.9(2)
C12 C13 C14 C17 -178.92(15)
C13 C14 C15 C16 -0.9(2)
C14 C15 C16 C11 0.1(2)
C16 C11 C12 C13 -0.7(2)
C17 C14 C15 C16 178.92(13)
C18 C9 C10 C1 77.04(14)
C18 C9 C10 C11 -161.13(11)
C18 C19 C20 C21 -173.79(13)
C18 C19 C24 C23 172.97(12)
C19 C20 C21 C22 0.6(2)
C20 C19 C24 C23 -1.18(19)
C20 C21 C22 C23 -1.6(2)
C20 C21 C22 C25 176.50(14)
C21 C22 C23 C24 1.2(2)
C22 C23 C24 C19 0.2(2)
C24 C19 C20 C21 0.8(2)
C25 C22 C23 C24 -176.88(12)
C26 S1 N1 C1 106.41(10)
C26 S1 N1 C2 172.79(9)
C26 C27 C28 C29 0.4(2)
C27 C26 C31 C30 -0.5(2)
C27 C28 C29 C30 -0.2(2)
C27 C28 C29 C32 -179.62(14)
C28 C29 C30 C31 -0.4(2)
C29 C30 C31 C26 0.8(2)
C31 C26 C27 C28 0.0(2)
C32 C29 C30 C31 179.04(14)
